data_7218131
loop_
_publ_author_name
'Ostasz, A.'
'\/Lyszczek, R.'
'Mazur, L.'
'Tarasiuk, B.'

_publ_section_title
;
 Co-crystal formation between 2-amino-4,6-dimethylpyrimidine and new
 p-xylylene-bis(thioacetic) acid
;
_journal_issue 44
_journal_name_full CrystEngComm
_journal_page_first 10262
_journal_paper_doi 10.1039/C4CE01567C
_journal_volume 16
_journal_year 2014
_chemical_formula_moiety 'C12 H14 O4 S2, C6 H9 N3'
_chemical_formula_sum 'C18 H23 N3 O4 S2'
_chemical_formula_weight 409.51
_chemical_melting_point 429.15
_chemical_name_systematic
;
 ?
;
_space_group_IT_number 64
_symmetry_cell_setting orthorhombic
_symmetry_space_group_name_Hall '-C 2ac 2'
_symmetry_space_group_name_H-M 'C m c a'
_atom_sites_solution_hydrogens geom
_atom_sites_solution_primary direct
_atom_sites_solution_secondary difmap
_audit_creation_method SHELXL-97
_cell_angle_alpha 90.00
_cell_angle_beta 90.00
_cell_angle_gamma 90.00
_cell_formula_units_Z 8
_cell_length_a 32.932(7)
_cell_length_b 7.9668(16)
_cell_length_c 15.275(3)
_cell_measurement_reflns_used 3062
_cell_measurement_temperature 100(2)
_cell_measurement_theta_max 30.3124
_cell_measurement_theta_min 2.5514
_cell_volume 4007.6(14)
_computing_cell_refinement
;
CrysAlisPro, Oxford Diffraction Ltd.,
Version 1.171.33.66 (release 28-04-2010 CrysAlis171 .NET)
(compiled Apr 28 2010,14:27:37)
;
_computing_data_collection
;
CrysAlisPro, Oxford Diffraction Ltd.,
Version 1.171.33.66 (release 28-04-2010 CrysAlis171 .NET)
(compiled Apr 28 2010,14:27:37)
;
_computing_data_reduction
;
CrysAlisPro, Oxford Diffraction Ltd.,
Version 1.171.33.66 (release 28-04-2010 CrysAlis171 .NET)
(compiled Apr 28 2010,14:27:37)
;
_computing_molecular_graphics 'SHELXTL/PC (Sheldrick, 2008) and Mercury 3.3 (Macrae et al., 2006)'
_computing_publication_material 'SHELXL97 and enCIFer (Allen et al., 2004)'
_computing_structure_refinement 'SHELXL-97 (Sheldrick, 2008)'
_computing_structure_solution 'SHELXS-97 (Sheldrick, 2008)'
_diffrn_ambient_temperature 100(2)
_diffrn_detector_area_resol_mean 8.4221
_diffrn_measured_fraction_theta_full 0.993
_diffrn_measured_fraction_theta_max 0.993
_diffrn_measurement_device_type 'Xcalibur, Sapphire2, large Be window'
_diffrn_measurement_method '\w scans'
_diffrn_radiation_monochromator graphite
_diffrn_radiation_source 'fine-focus sealed tube'
_diffrn_radiation_type MoK\a
_diffrn_radiation_wavelength 0.71073
_diffrn_reflns_av_R_equivalents 0.0337
_diffrn_reflns_av_sigmaI/netI 0.0510
_diffrn_reflns_limit_h_max 42
_diffrn_reflns_limit_h_min -18
_diffrn_reflns_limit_k_max 5
_diffrn_reflns_limit_k_min -10
_diffrn_reflns_limit_l_max 17
_diffrn_reflns_limit_l_min -19
_diffrn_reflns_number 5299
_diffrn_reflns_theta_full 27.48
_diffrn_reflns_theta_max 27.48
_diffrn_reflns_theta_min 2.94
_exptl_absorpt_coefficient_mu 0.294
_exptl_absorpt_correction_T_max 1.00000
_exptl_absorpt_correction_T_min 0.86775
_exptl_absorpt_correction_type multi-scan
_exptl_absorpt_process_details
;
CrysAlisPro, Oxford Diffraction Ltd.,
Version 1.171.33.66 (release 28-04-2010 CrysAlis171 .NET)
(compiled Apr 28 2010,14:27:37)
Empirical absorption correction using spherical harmonics,
 implemented in SCALE3 ABSPACK scaling algorithm.
;
_exptl_crystal_colour colorless
_exptl_crystal_density_diffrn 1.357
_exptl_crystal_density_method 'not measured'
_exptl_crystal_description plate
_exptl_crystal_F_000 1728
_exptl_crystal_size_max 0.55
_exptl_crystal_size_mid 0.26
_exptl_crystal_size_min 0.09
_refine_diff_density_max 0.367
_refine_diff_density_min -0.194
_refine_diff_density_rms 0.064
_refine_ls_extinction_method none
_refine_ls_goodness_of_fit_ref 0.903
_refine_ls_hydrogen_treatment mixed
_refine_ls_matrix_type full
_refine_ls_number_parameters 174
_refine_ls_number_reflns 2326
_refine_ls_number_restraints 0
_refine_ls_restrained_S_all 0.903
_refine_ls_R_factor_all 0.0576
_refine_ls_R_factor_gt 0.0351
_refine_ls_shift/su_max 0.004
_refine_ls_shift/su_mean 0.000
_refine_ls_structure_factor_coef Fsqd
_refine_ls_weighting_details 'calc w=1/[\s^2^(Fo^2^)+(0.0451P)^2^] where P=(Fo^2^+2Fc^2^)/3'
_refine_ls_weighting_scheme calc
_refine_ls_wR_factor_gt 0.0758
_refine_ls_wR_factor_ref 0.0806
_reflns_number_gt 1617
_reflns_number_total 2326
_reflns_threshold_expression >2sigma(I)
_cod_data_source_file c4ce01567c2.cif
_cod_data_source_block III
_cod_depositor_comments
;
The following automatic conversions were performed:

'_chemical_melting_point' value '156\%C' was changed to '429.15' - it
was converted from degrees Celsius(C) to Kelvins(K).

Automatic conversion script
Id: cif_fix_values 2281 2013-09-26 08:29:07Z andrius 

 Adding full bibliography for 7218128--7218131.cif.
;
_cod_original_cell_volume 4007.7(14)
_cod_original_sg_symbol_Hall '-C 2bc 2 '
_cod_original_sg_symbol_H-M Cmca
_cod_database_code 7218131

loop_
_symmetry_equiv_pos_as_xyz
'x, y, z'
'-x, -y+1/2, z+1/2'
'-x, y+1/2, -z+1/2'
'x, -y, -z'
'x+1/2, y+1/2, z'
'-x+1/2, -y+1, z+1/2'
'-x+1/2, y+1, -z+1/2'
'x+1/2, -y+1/2, -z'
'-x, -y, -z'
'x, y-1/2, -z-1/2'
'x, -y-1/2, z-1/2'
'-x, y, z'
'-x+1/2, -y+1/2, -z'
'x+1/2, y, -z-1/2'
'x+1/2, -y, z-1/2'
'-x+1/2, y+1/2, z'

loop_
_atom_site_label
_atom_site_type_symbol
_atom_site_fract_x
_atom_site_fract_y
_atom_site_fract_z
_atom_site_U_iso_or_equiv
_atom_site_adp_type
_atom_site_occupancy
_atom_site_symmetry_multiplicity
_atom_site_calc_flag
_atom_site_refinement_flags
C1 C 0.10882(5) 0.0952(2) 0.60324(10) 0.0169(3) Uani 1 1 d .
C2 C 0.15099(5) 0.0468(2) 0.63130(11) 0.0172(3) Uani 1 1 d .
C3 C 0.18928(6) 0.3633(2) 0.62500(11) 0.0202(4) Uani 1 1 d .
C4 C 0.22078(5) 0.30531(18) 0.56066(10) 0.0163(3) Uani 1 1 d .
C5 C 0.26130(5) 0.2895(2) 0.58489(10) 0.0178(3) Uani 1 1 d .
C6 C 0.29016(5) 0.23520(19) 0.52510(10) 0.0178(4) Uani 1 1 d .
C7 C 0.0000 0.2655(3) 1.01044(14) 0.0165(5) Uani 1 2 d S
C8 C 0.03608(5) 0.1379(2) 0.89860(10) 0.0188(4) Uani 1 1 d .
C10 C 0.07666(6) 0.0930(3) 0.86133(12) 0.0262(4) Uani 1 1 d .
N1 N 0.03631(4) 0.22322(16) 0.97470(8) 0.0169(3) Uani 1 1 d .
C9 C 0.0000 0.0943(3) 0.85812(15) 0.0204(5) Uani 1 2 d S
N2 N 0.0000 0.3509(3) 1.08572(13) 0.0218(5) Uani 1 2 d S
O1 O 0.10798(4) 0.19595(13) 0.53445(7) 0.0200(3) Uani 1 1 d .
O2 O 0.07875(3) 0.04446(14) 0.64147(7) 0.0237(3) Uani 1 1 d .
S1 S 0.173649(12) 0.20196(5) 0.70312(3) 0.01988(12) Uani 1 1 d .
H9 H 0.0000 0.036(3) 0.8087(15) 0.009(6) Uiso 1 2 d S
H5 H 0.2696(5) 0.3197(19) 0.6428(11) 0.017(4) Uiso 1 1 d .
H3B H 0.1999(5) 0.454(2) 0.6631(11) 0.024(5) Uiso 1 1 d .
H2A H 0.1490(5) -0.054(2) 0.6642(10) 0.019(4) Uiso 1 1 d .
H6 H 0.3181(5) 0.2250(19) 0.5421(10) 0.015(4) Uiso 1 1 d .
H2B H 0.1683(5) 0.033(2) 0.5819(11) 0.018(4) Uiso 1 1 d .
H3A H 0.1654(5) 0.405(2) 0.5975(11) 0.023(5) Uiso 1 1 d .
H10C H 0.0747(7) 0.026(3) 0.8115(16) 0.052(6) Uiso 1 1 d .
H21 H -0.0235(5) 0.389(2) 1.1072(12) 0.030(5) Uiso 1 1 d .
H10B H 0.0912(7) 0.194(3) 0.8468(14) 0.050(7) Uiso 1 1 d .
H10A H 0.0930(8) 0.040(3) 0.9061(15) 0.061(7) Uiso 1 1 d .
H1O H 0.0790(9) 0.224(3) 0.5166(15) 0.072(8) Uiso 1 1 d .

loop_
_atom_site_aniso_label
_atom_site_aniso_U_11
_atom_site_aniso_U_22
_atom_site_aniso_U_33
_atom_site_aniso_U_23
_atom_site_aniso_U_13
_atom_site_aniso_U_12
C1 0.0183(9) 0.0182(8) 0.0142(8) -0.0028(6) -0.0019(6) -0.0005(7)
C2 0.0171(9) 0.0181(8) 0.0164(8) 0.0012(7) -0.0001(7) -0.0002(7)
C3 0.0198(9) 0.0190(9) 0.0219(8) -0.0029(7) 0.0015(7) -0.0001(8)
C4 0.0179(8) 0.0112(7) 0.0196(8) 0.0009(6) 0.0020(6) -0.0020(7)
C5 0.0192(8) 0.0185(8) 0.0156(8) -0.0012(7) -0.0021(6) -0.0028(7)
C6 0.0138(8) 0.0167(8) 0.0230(8) 0.0009(6) -0.0037(6) -0.0010(7)
C7 0.0157(11) 0.0194(11) 0.0145(10) 0.0021(9) 0.000 0.000
C8 0.0214(9) 0.0184(8) 0.0167(8) 0.0012(6) 0.0019(7) 0.0006(7)
C10 0.0218(10) 0.0344(11) 0.0224(9) -0.0065(9) 0.0032(8) 0.0025(9)
N1 0.0145(7) 0.0205(7) 0.0157(7) -0.0015(5) 0.0008(5) 0.0001(6)
C9 0.0230(13) 0.0236(13) 0.0146(11) -0.0052(10) 0.000 0.000
N2 0.0117(10) 0.0332(12) 0.0203(10) -0.0096(9) 0.000 0.000
O1 0.0154(6) 0.0252(6) 0.0196(6) 0.0065(5) -0.0010(5) -0.0002(5)
O2 0.0162(6) 0.0338(7) 0.0212(6) 0.0069(5) 0.0009(5) -0.0022(5)
S1 0.0188(2) 0.0263(2) 0.01461(19) -0.00226(17) -0.00028(16) -0.00275(18)

loop_
_atom_type_symbol
_atom_type_description
_atom_type_scat_dispersion_real
_atom_type_scat_dispersion_imag
_atom_type_scat_source
C C 0.0033 0.0016 'International Tables Vol C Tables 4.2.6.8 and 6.1.1.4'
H H 0.0000 0.0000 'International Tables Vol C Tables 4.2.6.8 and 6.1.1.4'
N N 0.0061 0.0033 'International Tables Vol C Tables 4.2.6.8 and 6.1.1.4'
O O 0.0106 0.0060 'International Tables Vol C Tables 4.2.6.8 and 6.1.1.4'
S S 0.1246 0.1234 'International Tables Vol C Tables 4.2.6.8 and 6.1.1.4'

loop_
_geom_angle_atom_site_label_1
_geom_angle_atom_site_label_2
_geom_angle_atom_site_label_3
_geom_angle
_geom_angle_site_symmetry_1
_geom_angle_site_symmetry_3
O2 C1 O1 124.39(15) . .
O2 C1 C2 121.94(15) . .
O1 C1 C2 113.67(14) . .
C1 C2 S1 112.20(11) . .
C1 C2 H2A 107.7(10) . .
S1 C2 H2A 106.5(10) . .
C1 C2 H2B 110.9(10) . .
S1 C2 H2B 108.3(10) . .
H2A C2 H2B 111.2(14) . .
C4 C3 S1 113.92(12) . .
C4 C3 H3B 111.4(10) . .
S1 C3 H3B 103.2(9) . .
C4 C3 H3A 112.9(10) . .
S1 C3 H3A 107.4(11) . .
H3B C3 H3A 107.4(15) . .
C5 C4 C6 118.45(15) . 13_556
C5 C4 C3 121.10(15) . .
C6 C4 C3 120.44(15) 13_556 .
C6 C5 C4 120.69(15) . .
C6 C5 H5 119.3(10) . .
C4 C5 H5 119.9(10) . .
C5 C6 C4 120.85(15) . 13_556
C5 C6 H6 120.4(10) . .
C4 C6 H6 118.8(10) 13_556 .
N2 C7 N1 118.20(10) . 12
N2 C7 N1 118.20(10) . .
N1 C7 N1 123.6(2) 12 .
N1 C8 C9 121.14(16) . .
N1 C8 C10 116.37(15) . .
C9 C8 C10 122.49(16) . .
C8 C10 H10C 112.8(14) . .
C8 C10 H10B 109.6(13) . .
H10C C10 H10B 108.9(18) . .
C8 C10 H10A 109.4(14) . .
H10C C10 H10A 111.3(18) . .
H10B C10 H10A 104.6(18) . .
C8 N1 C7 117.88(15) . .
C8 C9 C8 118.3(2) . 12
C8 C9 H9 120.80(11) . .
C8 C9 H9 120.80(12) 12 .
C7 N2 H21 119.3(12) . .
C1 O1 H1O 111.4(13) . .
C2 S1 C3 101.55(8) . .

loop_
_geom_bond_atom_site_label_1
_geom_bond_atom_site_label_2
_geom_bond_distance
_geom_bond_site_symmetry_2
C1 O2 1.2185(19) .
C1 O1 1.3227(18) .
C1 C2 1.504(2) .
C2 S1 1.8135(16) .
C2 H2A 0.947(16) .
C2 H2B 0.953(17) .
C3 C4 1.502(2) .
C3 S1 1.8279(17) .
C3 H3B 0.991(17) .
C3 H3A 0.951(18) .
C4 C5 1.390(2) .
C4 C6 1.396(2) 13_556
C5 C6 1.387(2) .
C5 H5 0.957(17) .
C6 H6 0.958(17) .
C7 N2 1.336(3) .
C7 N1 1.3568(16) .
C8 N1 1.3468(19) .
C8 C9 1.384(2) .
C8 C10 1.496(2) .
C10 H10C 0.93(2) .
C10 H10B 0.96(2) .
C10 H10A 0.97(2) .
C9 H9 0.89(2) .
N2 H21 0.896(17) .
O1 H1O 1.02(3) .

loop_
_geom_torsion_atom_site_label_1
_geom_torsion_atom_site_label_2
_geom_torsion_atom_site_label_3
_geom_torsion_atom_site_label_4
_geom_torsion
_geom_torsion_site_symmetry_1
_geom_torsion_site_symmetry_4
O2 C1 C2 S1 -95.16(16) . .
O1 C1 C2 S1 84.84(15) . .
S1 C3 C4 C5 -76.96(17) . .
S1 C3 C4 C6 102.60(15) . 13_556
C6 C4 C5 C6 0.2(2) 13_556 .
C3 C4 C5 C6 179.74(14) . .
C4 C5 C6 C4 -0.2(3) . 13_556
C9 C8 N1 C7 -0.1(2) . .
C10 C8 N1 C7 -179.81(16) . .
N2 C7 N1 C8 -179.67(17) . .
N1 C7 N1 C8 1.5(3) 12 .
N1 C8 C9 C8 -1.2(3) . 12
C10 C8 C9 C8 178.50(14) . 12
C1 C2 S1 C3 -78.43(13) . .
C4 C3 S1 C2 -63.30(14) . .
